data_7127618
loop_
_publ_author_name
'Greer, Samuel M.'
'\"Ungor, \"Okten'
'Beattie, Ross J.'
'Kiplinger, Jaqueline L.'
'Scott, Brian L.'
'Stein, Benjamin W.'
'Goodwin, Conrad A. P.'

_publ_section_title
;
 Low-spin 1,1'-diphosphametallocenates of chromium and iron.
;
_journal_issue 5
_journal_name_full 'Chemical communications (Cambridge, England)'
_journal_page_first 595
_journal_page_last 598
_journal_paper_doi 10.1039/d0cc06518h
_journal_volume 57
_journal_year 2021
_chemical_formula_moiety 'C16 H24 Cr P2, C18 H36 K N2 O6'
_chemical_formula_sum 'C34 H60 Cr K N2 O6 P2'
_chemical_formula_weight 745.88
_chemical_properties_physical Air-sensitive,Moisture-sensitive
_space_group_crystal_system triclinic
_space_group_IT_number 2
_space_group_name_Hall '-P 1'
_space_group_name_H-M_alt 'P -1'
_atom_sites_solution_hydrogens geom
_atom_sites_solution_primary dual
_audit_creation_date 2019-06-12
_audit_creation_method
;
Olex2 1.2
(compiled 2018.04.26 svn.r3504 for OlexSys, GUI svn.r5492)
;
_audit_update_record
;
2020-05-11 deposited with the CCDC.	2020-11-30 downloaded from the CCDC.
;
_cell_angle_alpha 62.328(4)
_cell_angle_beta 86.597(3)
_cell_angle_gamma 87.156(3)
_cell_formula_units_Z 2
_cell_length_a 10.1994(4)
_cell_length_b 14.2193(7)
_cell_length_c 15.0882(6)
_cell_measurement_reflns_used 5781
_cell_measurement_temperature 100.0(2)
_cell_measurement_theta_max 28.7850
_cell_measurement_theta_min 2.4850
_cell_volume 1933.91(16)
_computing_cell_refinement 'CrysAlisPro 1.171.39.46 (Rigaku OD, 2018)'
_computing_data_collection 'CrysAlisPro 1.171.39.46 (Rigaku OD, 2018)'
_computing_data_reduction 'CrysAlisPro 1.171.39.46 (Rigaku OD, 2018)'
_computing_molecular_graphics 'Olex2 (Dolomanov et al., 2009)'
_computing_publication_material 'Olex2 (Dolomanov et al., 2009)'
_computing_structure_refinement 'ShelXL (Sheldrick, 2015)'
_computing_structure_solution 'ShelXT (Sheldrick, 2015)'
_diffrn_ambient_temperature 100.0(2)
_diffrn_detector 'CCD plate'
_diffrn_detector_area_resol_mean 7.9
_diffrn_detector_type 'CCD area detector'
_diffrn_measured_fraction_theta_full 0.998
_diffrn_measured_fraction_theta_max 0.997
_diffrn_measurement_details
;
List of Runs (angles in degrees, time in seconds):

  # Type    Start    End  Width  t~exp~   \w     \q     \k     \f   Frames
#--------------------------------------------------------------------------
  1  \w      2.27 185.27   0.50   30.00    --   28.00  73.72 -25.73  366
  2  \w      2.27 185.27   0.50   30.00    --   28.80  73.72  64.27  366
  3  \w      2.27 185.27   0.50   30.00    --   28.00  73.72 154.27  366
  4  \w      2.27 185.27   0.50   30.00    --   28.00  73.72-115.73  366
;
_diffrn_measurement_device 'abstract diffractometer'
_diffrn_measurement_device_type 'Saxi-CrysAlisPro-abstract goniometer imported SAXI images'
_diffrn_measurement_method '\w scans'
_diffrn_orient_matrix_type 'CrysAlisPro convention (1999,Acta A55,543-557)'
_diffrn_orient_matrix_UB_11 -0.0095924000
_diffrn_orient_matrix_UB_12 -0.0461027000
_diffrn_orient_matrix_UB_13 -0.0054196000
_diffrn_orient_matrix_UB_21 -0.0599920000
_diffrn_orient_matrix_UB_22 -0.0087431000
_diffrn_orient_matrix_UB_23 0.0286659000
_diffrn_orient_matrix_UB_31 -0.0341375000
_diffrn_orient_matrix_UB_32 0.0311870000
_diffrn_orient_matrix_UB_33 -0.0443997000
_diffrn_radiation_monochromator graphite
_diffrn_radiation_probe x-ray
_diffrn_radiation_type MoK\a
_diffrn_radiation_wavelength 0.71073
_diffrn_reflns_av_R_equivalents 0.0332
_diffrn_reflns_av_unetI/netI 0.0338
_diffrn_reflns_Laue_measured_fraction_full 0.998
_diffrn_reflns_Laue_measured_fraction_max 0.997
_diffrn_reflns_limit_h_max 12
_diffrn_reflns_limit_h_min -12
_diffrn_reflns_limit_k_max 17
_diffrn_reflns_limit_k_min -17
_diffrn_reflns_limit_l_max 17
_diffrn_reflns_limit_l_min -18
_diffrn_reflns_number 23292
_diffrn_reflns_point_group_measured_fraction_full 0.998
_diffrn_reflns_point_group_measured_fraction_max 0.997
_diffrn_reflns_theta_full 25.242
_diffrn_reflns_theta_max 25.350
_diffrn_reflns_theta_min 1.618
_diffrn_source 'fine-focus sealed X-ray tube'
_diffrn_source_type 'Enhance (Mo) X-ray Source'
_exptl_absorpt_coefficient_mu 0.529
_exptl_absorpt_correction_T_max 1.00000
_exptl_absorpt_correction_T_min 0.90197
_exptl_absorpt_correction_type multi-scan
_exptl_absorpt_process_details
;
CrysAlisPro 1.171.39.46 (Rigaku Oxford Diffraction, 2018)
Empirical absorption correction using spherical harmonics,
 implemented in SCALE3 ABSPACK scaling algorithm.
;
_exptl_crystal_colour 'clear black'
_exptl_crystal_colour_lustre clear
_exptl_crystal_colour_primary black
_exptl_crystal_density_diffrn 1.281
_exptl_crystal_description cube
_exptl_crystal_F_000 798
_exptl_crystal_preparation 'By CAPG.'
_exptl_crystal_recrystallization_method 'From THF.'
_exptl_crystal_size_max 0.3
_exptl_crystal_size_mid 0.3
_exptl_crystal_size_min 0.3
_refine_diff_density_max 0.485
_refine_diff_density_min -0.250
_refine_diff_density_rms 0.084
_refine_ls_extinction_method none
_refine_ls_goodness_of_fit_ref 1.100
_refine_ls_hydrogen_treatment constr
_refine_ls_matrix_type full
_refine_ls_number_parameters 423
_refine_ls_number_reflns 7060
_refine_ls_number_restraints 0
_refine_ls_restrained_S_all 1.100
_refine_ls_R_factor_all 0.0459
_refine_ls_R_factor_gt 0.0338
_refine_ls_shift/su_max 0.001
_refine_ls_shift/su_mean 0.000
_refine_ls_structure_factor_coef Fsqd
_refine_ls_weighting_details 'w=1/[\s^2^(Fo^2^)+(0.0481P)^2^+0.2396P] where P=(Fo^2^+2Fc^2^)/3'
_refine_ls_weighting_scheme calc
_refine_ls_wR_factor_gt 0.0816
_refine_ls_wR_factor_ref 0.0872
_reflns_Friedel_coverage 0.000
_reflns_number_gt 5848
_reflns_number_total 7060
_reflns_threshold_expression 'I > 2\s(I)'
_cod_data_source_file d0cc06518h2.cif
_cod_data_source_block 2-Cr
_cod_depositor_comments 'Adding full bibliography for 7127612--7127619.cif.'
_cod_database_code 7127618
_lanl_internal_coll_name dq1027
_lanl_internal_coll_client CAPG
_lanl_internal_coll_type custom
_lanl_internal_coll_frame_time 30s
_lanl_internal_coll_frame_width 0.5
_lanl_internal_coll_frame_method '\w scans'
_lanl_internal_coll_user CAPG
_lanl_internal_coll_date 7/7/19
_lanl_internal_process_user CAPG
_lanl_internal_process_date 7/10/19
_lanl_internal_solution_user CAPG
_lanl_internal_solution_date 7/11/19
_lanl_internal_refinement_user CAPG
_lanl_internal_refinement_date 7/12/19
_lanl_internal_validation_user CAPG
_lanl_internal_validation_date 10/1/2020
_lanl_internal_archive_date 10/1/2020
_shelx_shelxl_version_number 2018/3
_chemical_oxdiff_formula KO6N2C18H36Cr(C8H12P)2
_shelx_space_group_comment
;
The symmetry employed for this shelxl refinement is uniquely defined
by the following loop, which should always be used as a source of
symmetry information in preference to the above space-group names.
They are only intended as comments.
;
_shelx_estimated_absorpt_t_max 0.857
_shelx_estimated_absorpt_t_min 0.857
_reflns_odcompleteness_completeness 98.80
_reflns_odcompleteness_iscentric 1
_reflns_odcompleteness_theta 26.32
_olex2_refinement_description
;
1. Fixed Uiso
 At 1.2 times of:
  All C(H,H) groups
 At 1.5 times of:
  All C(H,H,H) groups
2.a Secondary CH2 refined with riding coordinates:
 C17(H17A,H17B), C18(H18A,H18B), C19(H19A,H19B), C20(H20A,H20B), C21(H21A,
 H21B), C22(H22A,H22B), C23(H23A,H23B), C24(H24A,H24B), C25(H25A,H25B),
 C26(H26A,H26B), C27(H27A,H27B), C28(H28A,H28B), C29(H29A,H29B), C30(H30A,H30B),
  C31(H31A,H31B), C32(H32A,H32B), C33(H33A,H33B), C34(H34A,H34B)
2.b Idealised Me refined as rotating group:
 C5(H5A,H5B,H5C), C6(H6A,H6B,H6C), C7(H7A,H7B,H7C), C8(H8A,H8B,H8C), C13(H13A,
 H13B,H13C), C14(H14A,H14B,H14C), C15(H15A,H15B,H15C), C16(H16A,H16B,H16C)
;
_olex2_exptl_crystal_mounting_method 'From paratone on a microscope slide, onto a cryoloop.'
_olex2_submission_special_instructions 'No special instructions were received'
_oxdiff_exptl_absorpt_empirical_details
;
Empirical correction (ABSPACK) includes:
- Absorption correction using spherical harmonics
- Frame scaling
;
_oxdiff_exptl_absorpt_empirical_full_max 1.116
_oxdiff_exptl_absorpt_empirical_full_min 0.918

loop_
_space_group_symop_operation_xyz
'x, y, z'
'-x, -y, -z'

loop_
_atom_site_label
_atom_site_type_symbol
_atom_site_fract_x
_atom_site_fract_y
_atom_site_fract_z
_atom_site_U_iso_or_equiv
_atom_site_adp_type
_atom_site_occupancy
_atom_site_site_symmetry_order
_atom_site_calc_flag
_atom_site_refinement_flags_posn
_atom_site_refinement_flags_adp
_atom_site_refinement_flags_occupancy
_atom_site_disorder_assembly
_atom_site_disorder_group
Cr1 Cr 0.81663(3) 0.16130(2) 0.72559(2) 0.01135(9) Uani 1 1 d . . . . .
P1 P 0.79790(5) 0.05761(4) 0.64229(4) 0.01685(12) Uani 1 1 d . . . . .
P2 P 0.78691(5) 0.31477(4) 0.74779(4) 0.01392(12) Uani 1 1 d . . . . .
C1 C 0.65432(19) 0.12422(15) 0.66376(14) 0.0178(4) Uani 1 1 d . . . . .
C2 C 0.62465(18) 0.09296(14) 0.76703(14) 0.0149(4) Uani 1 1 d . . . . .
C3 C 0.71958(18) 0.01815(14) 0.83018(13) 0.0129(4) Uani 1 1 d . . . . .
C4 C 0.82232(18) -0.00655(14) 0.77474(13) 0.0136(4) Uani 1 1 d . . . . .
C5 C 0.5728(2) 0.20373(16) 0.57973(16) 0.0284(5) Uani 1 1 d . . . . .
H5A H 0.546765 0.263451 0.592970 0.043 Uiso 1 1 calc GR . . . .
H5B H 0.494112 0.169573 0.575264 0.043 Uiso 1 1 calc GR . . . .
H5C H 0.624642 0.229808 0.516402 0.043 Uiso 1 1 calc GR . . . .
C6 C 0.50218(19) 0.12645(16) 0.80703(17) 0.0237(5) Uani 1 1 d . . . . .
H6A H 0.440277 0.068096 0.835049 0.035 Uiso 1 1 calc GR . . . .
H6B H 0.461488 0.188754 0.752547 0.035 Uiso 1 1 calc GR . . . .
H6C H 0.525121 0.144294 0.859500 0.035 Uiso 1 1 calc GR . . . .
C7 C 0.7085(2) -0.03451(16) 0.94306(14) 0.0205(4) Uani 1 1 d . . . . .
H7A H 0.796508 -0.052852 0.969923 0.031 Uiso 1 1 calc GR . . . .
H7B H 0.657641 -0.099218 0.967668 0.031 Uiso 1 1 calc GR . . . .
H7C H 0.664035 0.014335 0.964924 0.031 Uiso 1 1 calc GR . . . .
C8 C 0.9306(2) -0.08797(15) 0.82235(15) 0.0208(4) Uani 1 1 d . . . . .
H8A H 1.003635 -0.075459 0.773256 0.031 Uiso 1 1 calc GR . . . .
H8B H 0.897164 -0.159284 0.844916 0.031 Uiso 1 1 calc GR . . . .
H8C H 0.961446 -0.082121 0.879847 0.031 Uiso 1 1 calc GR . . . .
C9 C 0.86734(19) 0.32607(15) 0.63381(14) 0.0168(4) Uani 1 1 d . . . . .
C10 C 0.98377(19) 0.26092(15) 0.65106(15) 0.0173(4) Uani 1 1 d . . . . .
C11 C 1.00688(18) 0.19731(14) 0.75447(14) 0.0153(4) Uani 1 1 d . . . . .
C12 C 0.90597(18) 0.21298(14) 0.81776(14) 0.0136(4) Uani 1 1 d . . . . .
C13 C 0.8192(2) 0.40082(16) 0.53125(14) 0.0252(5) Uani 1 1 d . . . . .
H13A H 0.833005 0.367463 0.487243 0.038 Uiso 1 1 calc GR . . . .
H13B H 0.868043 0.466823 0.503310 0.038 Uiso 1 1 calc GR . . . .
H13C H 0.725359 0.416738 0.536564 0.038 Uiso 1 1 calc GR . . . .
C14 C 1.0772(2) 0.26501(17) 0.56798(16) 0.0270(5) Uani 1 1 d . . . . .
H14A H 1.111045 0.193205 0.584843 0.040 Uiso 1 1 calc GR . . . .
H14B H 1.150552 0.310741 0.559843 0.040 Uiso 1 1 calc GR . . . .
H14C H 1.030751 0.293744 0.505336 0.040 Uiso 1 1 calc GR . . . .
C15 C 1.12519(19) 0.12488(16) 0.79389(17) 0.0245(5) Uani 1 1 d . . . . .
H15A H 1.100702 0.063130 0.857210 0.037 Uiso 1 1 calc GR . . . .
H15B H 1.194215 0.163263 0.805113 0.037 Uiso 1 1 calc GR . . . .
H15C H 1.157713 0.101057 0.745011 0.037 Uiso 1 1 calc GR . . . .
C16 C 0.9084(2) 0.16117(15) 0.93029(14) 0.0191(4) Uani 1 1 d . . . . .
H16A H 0.818301 0.154968 0.958534 0.029 Uiso 1 1 calc GR . . . .
H16B H 0.958671 0.204526 0.950490 0.029 Uiso 1 1 calc GR . . . .
H16C H 0.949792 0.090282 0.955088 0.029 Uiso 1 1 calc GR . . . .
K1 K 0.68259(4) 0.35590(3) 0.22045(3) 0.01436(10) Uani 1 1 d . . . . .
O1 O 0.60135(13) 0.31379(11) 0.06376(10) 0.0205(3) Uani 1 1 d . . . . .
O2 O 0.74616(14) 0.49841(11) 0.01309(10) 0.0249(3) Uani 1 1 d . . . . .
O3 O 0.52814(13) 0.49681(10) 0.27113(10) 0.0196(3) Uani 1 1 d . . . . .
O4 O 0.45634(12) 0.28586(10) 0.34744(10) 0.0169(3) Uani 1 1 d . . . . .
O5 O 0.84564(13) 0.17431(10) 0.31467(10) 0.0168(3) Uani 1 1 d . . . . .
O6 O 0.92353(12) 0.37288(10) 0.29196(10) 0.0180(3) Uani 1 1 d . . . . .
N1 N 0.57880(15) 0.14328(12) 0.27598(12) 0.0168(4) Uani 1 1 d . . . . .
N2 N 0.78223(16) 0.57224(13) 0.16215(13) 0.0212(4) Uani 1 1 d . . . . .
C17 C 0.5097(2) 0.15024(16) 0.18938(15) 0.0220(4) Uani 1 1 d . . . . .
H17A H 0.425423 0.189831 0.183781 0.026 Uiso 1 1 calc R . . . .
H17B H 0.489241 0.077593 0.202124 0.026 Uiso 1 1 calc R . . . .
C18 C 0.5870(2) 0.20379(16) 0.09148(15) 0.0243(5) Uani 1 1 d . . . . .
H18A H 0.674829 0.168793 0.097851 0.029 Uiso 1 1 calc R . . . .
H18B H 0.541211 0.197056 0.038742 0.029 Uiso 1 1 calc R . . . .
C19 C 0.6778(2) 0.36615(18) -0.02795(15) 0.0262(5) Uani 1 1 d . . . . .
H19A H 0.639534 0.354597 -0.080795 0.031 Uiso 1 1 calc R . . . .
H19B H 0.768753 0.336429 -0.018513 0.031 Uiso 1 1 calc R . . . .
C20 C 0.6791(2) 0.48193(18) -0.05881(15) 0.0271(5) Uani 1 1 d . . . . .
H20A H 0.723971 0.519803 -0.125559 0.033 Uiso 1 1 calc R . . . .
H20B H 0.587825 0.510544 -0.063402 0.033 Uiso 1 1 calc R . . . .
C21 C 0.7511(2) 0.60824(17) -0.01349(16) 0.0320(5) Uani 1 1 d . . . . .
H21A H 0.661249 0.636748 -0.010597 0.038 Uiso 1 1 calc R . . . .
H21B H 0.788046 0.648089 -0.082762 0.038 Uiso 1 1 calc R . . . .
C22 C 0.8357(2) 0.62173(17) 0.05822(16) 0.0301(5) Uani 1 1 d . . . . .
H22A H 0.924048 0.590330 0.056436 0.036 Uiso 1 1 calc R . . . .
H22B H 0.846015 0.698537 0.035383 0.036 Uiso 1 1 calc R . . . .
C23 C 0.6730(2) 0.63902(16) 0.17195(17) 0.0275(5) Uani 1 1 d . . . . .
H23A H 0.615555 0.660752 0.114637 0.033 Uiso 1 1 calc R . . . .
H23B H 0.709507 0.704284 0.167678 0.033 Uiso 1 1 calc R . . . .
C24 C 0.5904(2) 0.58636(16) 0.26751(17) 0.0275(5) Uani 1 1 d . . . . .
H24A H 0.646459 0.563058 0.325782 0.033 Uiso 1 1 calc R . . . .
H24B H 0.523023 0.637494 0.270482 0.033 Uiso 1 1 calc R . . . .
C25 C 0.4490(2) 0.44610(15) 0.36118(14) 0.0208(4) Uani 1 1 d . . . . .
H25A H 0.389605 0.499252 0.368970 0.025 Uiso 1 1 calc R . . . .
H25B H 0.505717 0.413395 0.419530 0.025 Uiso 1 1 calc R . . . .
C26 C 0.36998(19) 0.36271(15) 0.35714(15) 0.0200(4) Uani 1 1 d . . . . .
H26A H 0.313842 0.327955 0.419035 0.024 Uiso 1 1 calc R . . . .
H26B H 0.312260 0.395517 0.299361 0.024 Uiso 1 1 calc R . . . .
C27 C 0.38788(19) 0.19698(16) 0.35627(16) 0.0227(5) Uani 1 1 d . . . . .
H27A H 0.333807 0.218366 0.297238 0.027 Uiso 1 1 calc R . . . .
H27B H 0.328796 0.169691 0.416976 0.027 Uiso 1 1 calc R . . . .
C28 C 0.4869(2) 0.11154(15) 0.36313(15) 0.0213(4) Uani 1 1 d . . . . .
H28A H 0.538043 0.089784 0.423679 0.026 Uiso 1 1 calc R . . . .
H28B H 0.439057 0.048800 0.371653 0.026 Uiso 1 1 calc R . . . .
C29 C 0.6877(2) 0.06390(15) 0.30166(15) 0.0204(4) Uani 1 1 d . . . . .
H29A H 0.733531 0.071758 0.238956 0.025 Uiso 1 1 calc R . . . .
H29B H 0.650763 -0.008045 0.336215 0.025 Uiso 1 1 calc R . . . .
C30 C 0.7863(2) 0.07304(15) 0.36730(15) 0.0207(4) Uani 1 1 d . . . . .
H30A H 0.742130 0.065769 0.430316 0.025 Uiso 1 1 calc R . . . .
H30B H 0.854297 0.015816 0.384354 0.025 Uiso 1 1 calc R . . . .
C31 C 0.95102(19) 0.18366(15) 0.36836(15) 0.0190(4) Uani 1 1 d . . . . .
H31A H 1.016272 0.124999 0.382618 0.023 Uiso 1 1 calc R . . . .
H31B H 0.916900 0.179418 0.432891 0.023 Uiso 1 1 calc R . . . .
C32 C 1.01441(18) 0.28840(15) 0.30564(15) 0.0190(4) Uani 1 1 d . . . . .
H32A H 1.092511 0.293529 0.338975 0.023 Uiso 1 1 calc R . . . .
H32B H 1.043739 0.293954 0.239687 0.023 Uiso 1 1 calc R . . . .
C33 C 0.9859(2) 0.47323(16) 0.24603(17) 0.0260(5) Uani 1 1 d . . . . .
H33A H 1.026887 0.486015 0.180376 0.031 Uiso 1 1 calc R . . . .
H33B H 1.055869 0.473085 0.288857 0.031 Uiso 1 1 calc R . . . .
C34 C 0.8859(2) 0.56009(16) 0.23172(17) 0.0253(5) Uani 1 1 d . . . . .
H34A H 0.843931 0.545039 0.297667 0.030 Uiso 1 1 calc R . . . .
H34B H 0.931755 0.628165 0.205872 0.030 Uiso 1 1 calc R . . . .

loop_
_atom_site_aniso_label
_atom_site_aniso_U_11
_atom_site_aniso_U_22
_atom_site_aniso_U_33
_atom_site_aniso_U_23
_atom_site_aniso_U_13
_atom_site_aniso_U_12
Cr1 0.01277(17) 0.01113(16) 0.01141(16) -0.00618(12) -0.00001(12) -0.00183(12)
P1 0.0243(3) 0.0164(3) 0.0123(3) -0.0086(2) 0.0010(2) -0.0043(2)
P2 0.0152(3) 0.0132(2) 0.0150(3) -0.0081(2) -0.00102(19) 0.00130(19)
C1 0.0212(11) 0.0136(10) 0.0182(10) -0.0062(8) -0.0056(8) -0.0037(8)
C2 0.0137(10) 0.0114(9) 0.0213(10) -0.0087(8) 0.0006(8) -0.0043(7)
C3 0.0152(10) 0.0111(9) 0.0131(9) -0.0062(8) 0.0003(7) -0.0033(7)
C4 0.0146(10) 0.0130(9) 0.0143(10) -0.0072(8) 0.0002(7) -0.0019(7)
C5 0.0330(13) 0.0208(11) 0.0287(12) -0.0076(10) -0.0161(10) -0.0005(9)
C6 0.0168(11) 0.0190(11) 0.0360(12) -0.0138(10) 0.0031(9) -0.0016(8)
C7 0.0255(11) 0.0185(10) 0.0167(10) -0.0075(9) 0.0022(8) -0.0047(8)
C8 0.0217(11) 0.0188(10) 0.0219(11) -0.0097(9) -0.0006(8) 0.0025(8)
C9 0.0218(11) 0.0130(10) 0.0159(10) -0.0072(8) 0.0029(8) -0.0041(8)
C10 0.0188(10) 0.0163(10) 0.0212(10) -0.0127(9) 0.0073(8) -0.0079(8)
C11 0.0131(10) 0.0149(10) 0.0236(10) -0.0137(8) 0.0017(8) -0.0033(7)
C12 0.0130(9) 0.0136(9) 0.0169(10) -0.0093(8) -0.0024(7) 0.0001(7)
C13 0.0391(13) 0.0182(11) 0.0178(11) -0.0079(9) 0.0002(9) -0.0027(9)
C14 0.0294(12) 0.0261(12) 0.0290(12) -0.0167(10) 0.0138(10) -0.0087(9)
C15 0.0165(11) 0.0252(11) 0.0392(13) -0.0212(10) -0.0051(9) 0.0030(9)
C16 0.0236(11) 0.0176(10) 0.0185(10) -0.0103(9) -0.0041(8) 0.0008(8)
K1 0.0132(2) 0.0141(2) 0.0161(2) -0.00729(17) 0.00067(16) -0.00164(16)
O1 0.0235(8) 0.0245(8) 0.0165(7) -0.0123(6) 0.0045(6) -0.0040(6)
O2 0.0286(8) 0.0240(8) 0.0165(7) -0.0041(6) -0.0023(6) -0.0043(6)
O3 0.0245(8) 0.0146(7) 0.0208(7) -0.0095(6) 0.0019(6) -0.0005(6)
O4 0.0136(7) 0.0177(7) 0.0206(7) -0.0104(6) 0.0042(5) -0.0009(5)
O5 0.0168(7) 0.0142(7) 0.0191(7) -0.0072(6) -0.0031(5) -0.0003(5)
O6 0.0116(7) 0.0158(7) 0.0275(8) -0.0107(6) 0.0004(6) -0.0025(5)
N1 0.0171(9) 0.0169(8) 0.0188(9) -0.0102(7) 0.0002(7) -0.0020(7)
N2 0.0197(9) 0.0157(9) 0.0250(9) -0.0066(7) 0.0005(7) -0.0038(7)
C17 0.0231(11) 0.0206(11) 0.0278(12) -0.0153(9) -0.0042(9) -0.0033(9)
C18 0.0297(12) 0.0274(12) 0.0232(11) -0.0175(10) -0.0033(9) -0.0009(9)
C19 0.0242(12) 0.0419(13) 0.0168(11) -0.0175(10) 0.0055(9) -0.0041(10)
C20 0.0236(12) 0.0387(13) 0.0130(10) -0.0070(10) 0.0028(8) -0.0045(10)
C21 0.0373(14) 0.0224(12) 0.0221(12) 0.0022(9) 0.0018(10) -0.0089(10)
C22 0.0292(13) 0.0228(12) 0.0303(13) -0.0049(10) 0.0035(10) -0.0118(9)
C23 0.0271(12) 0.0111(10) 0.0403(13) -0.0083(10) -0.0037(10) -0.0006(9)
C24 0.0274(12) 0.0201(11) 0.0415(14) -0.0201(10) -0.0014(10) 0.0030(9)
C25 0.0284(12) 0.0179(10) 0.0151(10) -0.0078(8) 0.0004(8) 0.0084(9)
C26 0.0170(10) 0.0213(11) 0.0169(10) -0.0061(9) 0.0037(8) 0.0061(8)
C27 0.0175(11) 0.0261(11) 0.0260(11) -0.0135(9) 0.0072(9) -0.0077(9)
C28 0.0220(11) 0.0164(10) 0.0248(11) -0.0090(9) 0.0066(9) -0.0090(8)
C29 0.0239(11) 0.0130(10) 0.0258(11) -0.0103(9) 0.0009(9) -0.0018(8)
C30 0.0224(11) 0.0136(10) 0.0228(11) -0.0057(9) 0.0002(9) -0.0012(8)
C31 0.0180(10) 0.0198(10) 0.0200(10) -0.0100(9) -0.0029(8) 0.0027(8)
C32 0.0108(10) 0.0252(11) 0.0241(11) -0.0142(9) -0.0021(8) 0.0026(8)
C33 0.0168(11) 0.0220(11) 0.0370(13) -0.0109(10) -0.0025(9) -0.0074(9)
C34 0.0229(11) 0.0175(11) 0.0352(13) -0.0112(10) -0.0044(9) -0.0062(9)

loop_
_atom_type_symbol
_atom_type_description
_atom_type_scat_dispersion_real
_atom_type_scat_dispersion_imag
_atom_type_scat_source
C C 0.0033 0.0016 'International Tables Vol C Tables 4.2.6.8 and 6.1.1.4'
H H 0.0000 0.0000 'International Tables Vol C Tables 4.2.6.8 and 6.1.1.4'
Cr Cr 0.3209 0.6236 'International Tables Vol C Tables 4.2.6.8 and 6.1.1.4'
K K 0.2009 0.2494 'International Tables Vol C Tables 4.2.6.8 and 6.1.1.4'
N N 0.0061 0.0033 'International Tables Vol C Tables 4.2.6.8 and 6.1.1.4'
O O 0.0106 0.0060 'International Tables Vol C Tables 4.2.6.8 and 6.1.1.4'
P P 0.1023 0.0942 'International Tables Vol C Tables 4.2.6.8 and 6.1.1.4'

loop_
_geom_angle_atom_site_label_1
_geom_angle_atom_site_label_2
_geom_angle_atom_site_label_3
_geom_angle
_geom_angle_site_symmetry_1
_geom_angle_site_symmetry_3
_geom_angle_publ_flag
P2 Cr1 P1 155.43(2) . . ?
C1 Cr1 P1 46.76(5) . . ?
C1 Cr1 P2 115.42(5) . . ?
C1 Cr1 C2 38.67(7) . . ?
C1 Cr1 C3 66.75(7) . . ?
C1 Cr1 C9 109.76(7) . . ?
C1 Cr1 C10 130.10(7) . . ?
C1 Cr1 C11 164.92(7) . . ?
C2 Cr1 P1 73.42(5) . . ?
C2 Cr1 P2 102.29(5) . . ?
C2 Cr1 C9 128.72(7) . . ?
C2 Cr1 C10 165.24(7) . . ?
C3 Cr1 P1 73.29(5) . . ?
C3 Cr1 P2 118.87(5) . . ?
C3 Cr1 C2 38.72(7) . . ?
C3 Cr1 C9 163.49(7) . . ?
C3 Cr1 C10 155.63(7) . . ?
C4 Cr1 P1 46.74(5) . . ?
C4 Cr1 P2 154.53(5) . . ?
C4 Cr1 C1 71.77(7) . . ?
C4 Cr1 C2 67.26(7) . . ?
C4 Cr1 C3 38.94(7) . . ?
C4 Cr1 C9 157.21(7) . . ?
C4 Cr1 C10 122.62(7) . . ?
C4 Cr1 C11 105.53(7) . . ?
C9 Cr1 P1 116.92(5) . . ?
C9 Cr1 P2 46.66(5) . . ?
C9 Cr1 C10 38.45(7) . . ?
C10 Cr1 P1 104.82(5) . . ?
C10 Cr1 P2 73.02(5) . . ?
C11 Cr1 P1 120.40(5) . . ?
C11 Cr1 P2 73.63(5) . . ?
C11 Cr1 C2 154.79(7) . . ?
C11 Cr1 C3 120.86(7) . . ?
C11 Cr1 C9 66.78(7) . . ?
C11 Cr1 C10 38.41(7) . . ?
C12 Cr1 P1 155.62(5) . . ?
C12 Cr1 P2 47.07(5) . . ?
C12 Cr1 C1 155.20(8) . . ?
C12 Cr1 C2 120.10(7) . . ?
C12 Cr1 C3 104.02(7) . . ?
C12 Cr1 C4 116.44(7) . . ?
C12 Cr1 C9 72.20(7) . . ?
C12 Cr1 C10 67.34(7) . . ?
C12 Cr1 C11 39.51(7) . . ?
C1 P1 Cr1 60.44(6) . . ?
C4 P1 Cr1 60.31(6) . . ?
C4 P1 C1 88.77(9) . . ?
C9 P2 Cr1 61.04(6) . . ?
C12 P2 Cr1 59.29(6) . . ?
C12 P2 C9 88.92(9) . . ?
P1 C1 Cr1 72.80(7) . . ?
C2 C1 Cr1 70.95(10) . . ?
C2 C1 P1 113.49(14) . . ?
C2 C1 C5 123.89(18) . . ?
C5 C1 Cr1 125.50(13) . . ?
C5 C1 P1 122.61(15) . . ?
C1 C2 Cr1 70.38(11) . . ?
C1 C2 C3 112.06(16) . . ?
C1 C2 C6 124.65(17) . . ?
C3 C2 Cr1 70.60(10) . . ?
C3 C2 C6 123.09(17) . . ?
C6 C2 Cr1 130.83(13) . . ?
C2 C3 Cr1 70.67(10) . . ?
C2 C3 C4 112.63(16) . . ?
C2 C3 C7 123.77(17) . . ?
C4 C3 Cr1 70.11(10) . . ?
C4 C3 C7 123.49(16) . . ?
C7 C3 Cr1 130.31(13) . . ?
P1 C4 Cr1 72.95(7) . . ?
C3 C4 Cr1 70.95(10) . . ?
C3 C4 P1 112.88(13) . . ?
C3 C4 C8 123.95(16) . . ?
C8 C4 Cr1 130.12(13) . . ?
C8 C4 P1 122.75(14) . . ?
P2 C9 Cr1 72.30(7) . . ?
C10 C9 Cr1 70.89(11) . . ?
C10 C9 P2 112.88(14) . . ?
C10 C9 C13 124.08(17) . . ?
C13 C9 Cr1 127.16(14) . . ?
C13 C9 P2 122.97(15) . . ?
C9 C10 Cr1 70.66(11) . . ?
C9 C10 C14 123.31(18) . . ?
C11 C10 Cr1 70.04(11) . . ?
C11 C10 C9 112.99(16) . . ?
C11 C10 C14 123.57(18) . . ?
C14 C10 Cr1 130.86(13) . . ?
C10 C11 Cr1 71.55(11) . . ?
C10 C11 C12 112.17(17) . . ?
C10 C11 C15 124.19(17) . . ?
C12 C11 Cr1 68.90(10) . . ?
C12 C11 C15 123.61(18) . . ?
C15 C11 Cr1 129.03(13) . . ?
P2 C12 Cr1 73.64(7) . . ?
C11 C12 Cr1 71.59(10) . . ?
C11 C12 P2 112.78(14) . . ?
C11 C12 C16 124.07(17) . . ?
C16 C12 Cr1 129.09(13) . . ?
C16 C12 P2 122.68(14) . . ?
O1 K1 O2 59.08(4) . . ?
O1 K1 N1 61.58(4) . . ?
O1 K1 N2 117.71(4) . . ?
O2 K1 N1 119.57(4) . . ?
O2 K1 N2 59.93(4) . . ?
O3 K1 O1 119.17(4) . . ?
O3 K1 O2 99.27(4) . . ?
O3 K1 N1 118.64(4) . . ?
O3 K1 N2 60.72(4) . . ?
O4 K1 O1 97.98(4) . . ?
O4 K1 O2 137.89(4) . . ?
O4 K1 O3 59.11(4) . . ?
O4 K1 N1 60.27(4) . . ?
O4 K1 N2 119.26(4) . . ?
O5 K1 O1 97.12(4) . . ?
O5 K1 O2 117.02(4) . . ?
O5 K1 O3 138.71(4) . . ?
O5 K1 O4 99.38(4) . . ?
O5 K1 N1 60.46(4) . . ?
O5 K1 N2 120.70(4) . . ?
O6 K1 O1 135.85(4) . . ?
O6 K1 O2 95.59(4) . . ?
O6 K1 O3 98.93(4) . . ?
O6 K1 O4 121.66(4) . . ?
O6 K1 O5 60.52(4) . . ?
O6 K1 N1 120.06(4) . . ?
O6 K1 N2 61.12(4) . . ?
N1 K1 N2 178.82(5) . . ?
C18 O1 K1 115.03(11) . . ?
C19 O1 K1 113.71(11) . . ?
C19 O1 C18 111.21(15) . . ?
C20 O2 K1 115.98(11) . . ?
C21 O2 K1 116.57(12) . . ?
C21 O2 C20 111.61(15) . . ?
C24 O3 K1 118.10(11) . . ?
C25 O3 K1 114.63(10) . . ?
C25 O3 C24 110.20(15) . . ?
C26 O4 K1 118.74(10) . . ?
C27 O4 K1 120.33(10) . . ?
C27 O4 C26 112.04(14) . . ?
C30 O5 K1 118.65(11) . . ?
C30 O5 C31 111.57(14) . . ?
C31 O5 K1 115.90(10) . . ?
C32 O6 K1 113.39(10) . . ?
C32 O6 C33 111.54(14) . . ?
C33 O6 K1 118.60(11) . . ?
C17 N1 K1 108.17(11) . . ?
C28 N1 K1 109.72(11) . . ?
C28 N1 C17 109.88(15) . . ?
C28 N1 C29 108.85(15) . . ?
C29 N1 K1 110.02(11) . . ?
C29 N1 C17 110.20(15) . . ?
C22 N2 K1 110.84(12) . . ?
C22 N2 C23 109.38(16) . . ?
C22 N2 C34 110.24(16) . . ?
C23 N2 K1 108.87(11) . . ?
C23 N2 C34 109.74(16) . . ?
C34 N2 K1 107.74(11) . . ?
N1 C17 C18 113.78(16) . . ?
O1 C18 C17 110.02(16) . . ?
O1 C19 C20 109.24(16) . . ?
O2 C20 C19 109.39(16) . . ?
O2 C21 C22 109.26(17) . . ?
N2 C22 C21 113.57(17) . . ?
N2 C23 C24 114.62(17) . . ?
O3 C24 C23 109.44(17) . . ?
O3 C25 C26 109.46(15) . . ?
O4 C26 C25 109.30(16) . . ?
O4 C27 C28 108.74(15) . . ?
N1 C28 C27 114.49(16) . . ?
N1 C29 C30 113.86(15) . . ?
O5 C30 C29 108.69(15) . . ?
O5 C31 C32 108.57(15) . . ?
O6 C32 C31 109.97(15) . . ?
O6 C33 C34 109.66(16) . . ?
N2 C34 C33 113.87(17) . . ?

loop_
_geom_bond_atom_site_label_1
_geom_bond_atom_site_label_2
_geom_bond_distance
_geom_bond_site_symmetry_2
_geom_bond_publ_flag
Cr1 P1 2.3596(6) . ?
Cr1 P2 2.3596(6) . ?
Cr1 C1 2.1485(19) . ?
Cr1 C2 2.1561(18) . ?
Cr1 C3 2.1551(18) . ?
Cr1 C4 2.1440(18) . ?
Cr1 C9 2.1671(19) . ?
Cr1 C10 2.1702(19) . ?
Cr1 C11 2.1503(19) . ?
Cr1 C12 2.1143(18) . ?
P1 C1 1.799(2) . ?
P1 C4 1.7975(19) . ?
P2 C9 1.8015(19) . ?
P2 C12 1.8007(18) . ?
C1 C2 1.425(3) . ?
C1 C5 1.509(3) . ?
C2 C3 1.429(3) . ?
C2 C6 1.507(3) . ?
C3 C4 1.433(2) . ?
C3 C7 1.508(3) . ?
C4 C8 1.507(3) . ?
C9 C10 1.428(3) . ?
C9 C13 1.509(3) . ?
C10 C11 1.421(3) . ?
C10 C14 1.510(3) . ?
C11 C12 1.442(3) . ?
C11 C15 1.505(3) . ?
C12 C16 1.506(3) . ?
K1 O1 2.8690(14) . ?
K1 O2 2.8838(14) . ?
K1 O3 2.8368(13) . ?
K1 O4 2.8140(13) . ?
K1 O5 2.8104(13) . ?
K1 O6 2.8066(13) . ?
K1 N1 2.9703(16) . ?
K1 N2 2.9934(16) . ?
O1 C18 1.432(2) . ?
O1 C19 1.432(2) . ?
O2 C20 1.428(2) . ?
O2 C21 1.423(3) . ?
O3 C24 1.428(2) . ?
O3 C25 1.427(2) . ?
O4 C26 1.425(2) . ?
O4 C27 1.422(2) . ?
O5 C30 1.428(2) . ?
O5 C31 1.431(2) . ?
O6 C32 1.424(2) . ?
O6 C33 1.428(2) . ?
N1 C17 1.482(2) . ?
N1 C28 1.468(2) . ?
N1 C29 1.476(2) . ?
N2 C22 1.471(3) . ?
N2 C23 1.474(3) . ?
N2 C34 1.482(3) . ?
C17 C18 1.503(3) . ?
C19 C20 1.489(3) . ?
C21 C22 1.508(3) . ?
C23 C24 1.505(3) . ?
C25 C26 1.492(3) . ?
C27 C28 1.510(3) . ?
C29 C30 1.503(3) . ?
C31 C32 1.499(3) . ?
C33 C34 1.505(3) . ?
